data_7234749
loop_
_publ_author_name
'Han, Defang'
'Huang, Kun'
'Li, Xianglin'
'Peng, Mengni'
'Jing, Linhai'
'Yu, Baoyi'
'Chen, Zeqin'
'Qin, Dabin'

_publ_section_title
;
 Temperature-induced structural diversity of metal--organic frameworks and
 their applications in selective sensing of nitrobenzene and
 electrocatalyzing the oxygen evolution reaction
;
_journal_issue 58
_journal_name_full 'RSC Advances'
_journal_page_first 33890
_journal_paper_doi 10.1039/C9RA07031A
_journal_volume 9
_journal_year 2019
_chemical_formula_moiety 'C76 H52 Co2 N8 O10, 4(H2 O)'
_chemical_formula_sum 'C76 H60 Co2 N8 O14'
_chemical_formula_weight 1427.18
_space_group_crystal_system triclinic
_space_group_IT_number 2
_space_group_name_Hall '-P 1'
_space_group_name_H-M_alt 'P -1'
_symmetry_space_group_name_Hall '-P 1'
_symmetry_space_group_name_H-M 'P -1'
_atom_sites_solution_hydrogens mixed
_atom_sites_solution_primary iterative
_audit_creation_date 2019-04-20
_audit_creation_method
;
Olex2 1.2-beta
(compiled 2018.05.29 svn.r3508 for OlexSys, GUI svn.r5506)
;
_audit_update_record
;
2019-04-24 deposited with the CCDC.    2019-10-15 downloaded from the CCDC.
;
_cell_angle_alpha 101.18(2)
_cell_angle_beta 107.255(19)
_cell_angle_gamma 107.055(19)
_cell_formula_units_Z 1
_cell_length_a 10.336(8)
_cell_length_b 12.301(10)
_cell_length_c 14.368(11)
_cell_measurement_reflns_used 9987
_cell_measurement_temperature 293(2)
_cell_measurement_theta_max 25.31
_cell_measurement_theta_min 2.61
_cell_volume 1587(2)
_computing_molecular_graphics 'Olex2 (Dolomanov et al., 2009)'
_computing_publication_material 'Olex2 (Dolomanov et al., 2009)'
_computing_structure_refinement 'ShelXL (Sheldrick, 2015)'
_computing_structure_solution 'olex2.solve (Bourhis et al., 2015)'
_diffrn_ambient_temperature 293.15
_diffrn_measured_fraction_theta_full 0.999
_diffrn_measured_fraction_theta_max 0.997
_diffrn_measurement_device_type 'Bruker APEX-II CCD'
_diffrn_radiation_type MoK\a
_diffrn_radiation_wavelength 0.71073
_diffrn_reflns_av_R_equivalents 0.0633
_diffrn_reflns_av_unetI/netI 0.0365
_diffrn_reflns_Laue_measured_fraction_full 0.999
_diffrn_reflns_Laue_measured_fraction_max 0.997
_diffrn_reflns_limit_h_max 12
_diffrn_reflns_limit_h_min -12
_diffrn_reflns_limit_k_max 14
_diffrn_reflns_limit_k_min -14
_diffrn_reflns_limit_l_max 17
_diffrn_reflns_limit_l_min -17
_diffrn_reflns_number 37325
_diffrn_reflns_point_group_measured_fraction_full 0.999
_diffrn_reflns_point_group_measured_fraction_max 0.997
_diffrn_reflns_theta_full 25.242
_diffrn_reflns_theta_max 25.374
_diffrn_reflns_theta_min 2.184
_exptl_absorpt_coefficient_mu 0.601
_exptl_crystal_colour brown
_exptl_crystal_density_diffrn 1.493
_exptl_crystal_description block
_exptl_crystal_F_000 738
_refine_diff_density_max 0.806
_refine_diff_density_min -0.620
_refine_diff_density_rms 0.074
_refine_ls_extinction_method none
_refine_ls_goodness_of_fit_ref 1.064
_refine_ls_hydrogen_treatment constr
_refine_ls_matrix_type full
_refine_ls_number_parameters 453
_refine_ls_number_reflns 5811
_refine_ls_number_restraints 0
_refine_ls_restrained_S_all 1.064
_refine_ls_R_factor_all 0.0668
_refine_ls_R_factor_gt 0.0464
_refine_ls_shift/su_max 0.000
_refine_ls_shift/su_mean 0.000
_refine_ls_structure_factor_coef Fsqd
_refine_ls_weighting_details 'w=1/[\s^2^(Fo^2^)+(0.0578P)^2^+2.1399P] where P=(Fo^2^+2Fc^2^)/3'
_refine_ls_weighting_scheme calc
_refine_ls_wR_factor_gt 0.1194
_refine_ls_wR_factor_ref 0.1306
_reflns_Friedel_coverage 0.000
_reflns_number_gt 4495
_reflns_number_total 5811
_reflns_threshold_expression 'I > 2\s(I)'
_cod_data_source_file c9ra07031a2.cif
_cod_data_source_block mo_siacidco_0m-auto
_cod_database_code 7234749
_shelx_shelxl_version_number 2014/7
_shelx_space_group_comment
;
The symmetry employed for this shelxl refinement is uniquely defined
by the following loop, which should always be used as a source of
symmetry information in preference to the above space-group names.
They are only intended as comments.
;
_olex2_refinement_description
;
1. Fixed Uiso
 At 1.2 times of:
  All C(H) groups, {H7A,H7B} of O7
 At 1.5 times of:
  {H6A,H6B} of O6, {H4A,H4B} of O4
2.a Riding coordinates:
 O7(H7A,H7B)
2.b Free rotating group:
 O6(H6A,H6B)
2.c Rotating group:
 O4(H4A,H4B)
2.d Ternary CH refined with riding coordinates:
 C25(H25), C32(H32)
2.e Aromatic/amide H refined with riding coordinates:
 C11(H11), C13(H13), C12(H12), C17(H17), C19(H19), C20(H20), C14(H14),
 C30(H30), C29(H29), C28(H28), C27(H27), C37(H37), C36(H36), C35(H35), C34(H34),
  C4(H4), C2(H2), C1(H1), C7(H7), C9(H9), C10(H10), C3(H3)
;
_olex2_submission_special_instructions 'No special instructions were received'

loop_
_space_group_symop_operation_xyz
'x, y, z'
'-x, -y, -z'

loop_
_atom_site_label
_atom_site_type_symbol
_atom_site_fract_x
_atom_site_fract_y
_atom_site_fract_z
_atom_site_U_iso_or_equiv
_atom_site_adp_type
_atom_site_occupancy
_atom_site_site_symmetry_order
_atom_site_calc_flag
_atom_site_refinement_flags_posn
_atom_site_refinement_flags_adp
_atom_site_refinement_flags_occupancy
Co2 Co 1.0000 0.5000 1.0000 0.02331(16) Uani 1 2 d S T P
Co1 Co 0.5000 0.5000 1.0000 0.02126(16) Uani 1 2 d S T P
O3 O 0.7901(2) 0.38546(19) 0.89278(16) 0.0298(5) Uani 1 1 d . . .
O0AA O 0.1609(2) 0.2039(2) 0.7601(2) 0.0520(8) Uani 1 1 d . . .
O1 O 0.3226(2) 0.37978(19) 0.86729(16) 0.0288(5) Uani 1 1 d . . .
O2 O 0.6539(2) 0.42639(19) 0.97803(16) 0.0287(5) Uani 1 1 d . . .
O4 O 0.9345(2) 0.6181(2) 1.08354(17) 0.0333(5) Uani 1 1 d . . .
H4A H 0.9988 0.6530 1.1454 0.050 Uiso 1 1 d GR . .
H4B H 0.8516 0.5801 1.0866 0.050 Uiso 1 1 d GR . .
O6 O -0.0646(3) 0.2748(3) 0.7059(2) 0.0544(7) Uani 1 1 d . . .
H6A H -0.1367 0.2249 0.6532 0.082 Uiso 1 1 d G . .
H6B H 0.0042 0.2487 0.7190 0.082 Uiso 1 1 d G . .
N3 N 0.5573(3) 0.6093(2) 0.90981(19) 0.0283(6) Uani 1 1 d . . .
N4 N 0.5367(3) 0.6522(2) 0.76537(19) 0.0278(6) Uani 1 1 d . . .
N1 N 1.0163(3) 0.6042(2) 0.8951(2) 0.0311(6) Uani 1 1 d . . .
N2 N 0.9915(3) 0.6564(2) 0.7538(2) 0.0305(6) Uani 1 1 d . . .
C22 C 0.6690(3) 0.3706(3) 0.9010(2) 0.0213(6) Uani 1 1 d . . .
C23 C 0.5317(3) 0.2813(3) 0.8090(2) 0.0226(6) Uani 1 1 d . . .
C24 C 0.4066(3) 0.2183(3) 0.8432(2) 0.0236(6) Uani 1 1 d . . .
C21 C 0.2867(3) 0.2700(3) 0.8214(2) 0.0259(7) Uani 1 1 d . . .
C11 C 0.4660(3) 0.6036(3) 0.8209(2) 0.0310(7) Uani 1 1 d . . .
H11 H 0.3649 0.5701 0.7993 0.037 Uiso 1 1 calc R . .
C13 C 0.6840(3) 0.6917(3) 0.8230(3) 0.0332(8) Uani 1 1 d . . .
H13 H 0.7607 0.7291 0.8048 0.040 Uiso 1 1 calc R . .
C12 C 0.6943(3) 0.6653(3) 0.9107(2) 0.0304(7) Uani 1 1 d . . .
H12 H 0.7816 0.6824 0.9643 0.036 Uiso 1 1 calc R . .
C15 C 0.4712(4) 0.6527(3) 0.6626(2) 0.0299(7) Uani 1 1 d . . .
C16 C 0.4884(3) 0.5746(3) 0.5827(2) 0.0261(7) Uani 1 1 d . . .
C17 C 0.5621(3) 0.4973(3) 0.5998(2) 0.0278(7) Uani 1 1 d . . .
H17 H 0.6026 0.4951 0.6661 0.033 Uiso 1 1 calc R . .
C18 C 0.5765(3) 0.4231(3) 0.5196(2) 0.0261(7) Uani 1 1 d . . .
C19 C 0.6564(4) 0.3475(3) 0.5365(3) 0.0327(8) Uani 1 1 d . . .
H19 H 0.6998 0.3465 0.6029 0.039 Uiso 1 1 calc R . .
C20 C 0.6711(4) 0.2769(3) 0.4585(3) 0.0373(8) Uani 1 1 d . . .
H20 H 0.7248 0.2290 0.4719 0.045 Uiso 1 1 calc R . .
C14 C 0.3950(4) 0.7242(3) 0.6432(3) 0.0368(8) Uani 1 1 d . . .
H14 H 0.3863 0.7738 0.6968 0.044 Uiso 1 1 calc R . .
C25 C 0.3496(3) 0.0804(3) 0.7915(2) 0.0269(7) Uani 1 1 d . . .
H25 H 0.2677 0.0374 0.8082 0.032 Uiso 1 1 calc R . .
C26 C 0.3080(3) 0.0547(3) 0.6770(2) 0.0276(7) Uani 1 1 d . . .
C31 C 0.4240(3) 0.1090(3) 0.6498(2) 0.0260(7) Uani 1 1 d . . .
C30 C 0.4056(4) 0.0873(3) 0.5479(2) 0.0335(8) Uani 1 1 d . . .
H30 H 0.4835 0.1220 0.5298 0.040 Uiso 1 1 calc R . .
C29 C 0.2695(4) 0.0128(3) 0.4723(3) 0.0408(9) Uani 1 1 d . . .
H29 H 0.2568 -0.0021 0.4035 0.049 Uiso 1 1 calc R . .
C28 C 0.1545(4) -0.0385(3) 0.4990(3) 0.0409(9) Uani 1 1 d . . .
H28 H 0.0638 -0.0870 0.4481 0.049 Uiso 1 1 calc R . .
C27 C 0.1726(4) -0.0185(3) 0.6015(3) 0.0361(8) Uani 1 1 d . . .
H27 H 0.0946 -0.0539 0.6193 0.043 Uiso 1 1 calc R . .
C32 C 0.5640(3) 0.1836(3) 0.7418(2) 0.0246(7) Uani 1 1 d . . .
H32 H 0.6450 0.2192 0.7213 0.030 Uiso 1 1 calc R . .
C33 C 0.5943(3) 0.0994(3) 0.8016(2) 0.0277(7) Uani 1 1 d . . .
C38 C 0.4779(4) 0.0434(3) 0.8289(2) 0.0294(7) Uani 1 1 d . . .
C37 C 0.4874(4) -0.0377(3) 0.8819(3) 0.0388(8) Uani 1 1 d . . .
H37 H 0.4101 -0.0750 0.8997 0.047 Uiso 1 1 calc R . .
C36 C 0.6133(5) -0.0635(3) 0.9089(3) 0.0504(10) Uani 1 1 d . . .
H36 H 0.6206 -0.1176 0.9454 0.061 Uiso 1 1 calc R . .
C35 C 0.7271(5) -0.0092(3) 0.8817(3) 0.0487(10) Uani 1 1 d . . .
H35 H 0.8106 -0.0274 0.8997 0.058 Uiso 1 1 calc R . .
C34 C 0.7183(4) 0.0725(3) 0.8277(3) 0.0383(8) Uani 1 1 d . . .
H34 H 0.7954 0.1087 0.8094 0.046 Uiso 1 1 calc R . .
C4 C 0.9585(4) 0.5671(3) 0.7948(2) 0.0308(7) Uani 1 1 d . . .
H4 H 0.9009 0.4880 0.7561 0.037 Uiso 1 1 calc R . .
C2 C 1.0738(5) 0.7587(3) 0.8357(3) 0.0557(12) Uani 1 1 d . . .
H2 H 1.1118 0.8361 0.8331 0.067 Uiso 1 1 calc R . .
C1 C 1.0878(5) 0.7242(3) 0.9202(3) 0.0573(12) Uani 1 1 d . . .
H1 H 1.1395 0.7755 0.9869 0.069 Uiso 1 1 calc R . .
C5 C 0.9431(3) 0.6513(3) 0.6474(2) 0.0290(7) Uani 1 1 d . . .
C6 C 0.9739(3) 0.5740(3) 0.5758(2) 0.0271(7) Uani 1 1 d . . .
C7 C 1.0522(3) 0.5021(3) 0.6018(2) 0.0301(7) Uani 1 1 d . . .
H7 H 1.0877 0.5037 0.6698 0.036 Uiso 1 1 calc R . .
C8 C 1.0789(3) 0.4280(3) 0.5295(2) 0.0287(7) Uani 1 1 d . . .
C9 C 1.1557(4) 0.3533(3) 0.5571(3) 0.0343(8) Uani 1 1 d . . .
H9 H 1.1903 0.3549 0.6251 0.041 Uiso 1 1 calc R . .
C10 C 1.1796(4) 0.2797(3) 0.4862(3) 0.0387(8) Uani 1 1 d . . .
H10 H 1.2289 0.2306 0.5057 0.046 Uiso 1 1 calc R . .
C3 C 0.8705(4) 0.7224(3) 0.6177(3) 0.0361(8) Uani 1 1 d . . .
H3 H 0.8535 0.7728 0.6659 0.043 Uiso 1 1 calc R . .
O7 O -0.0136(14) -0.0137(12) 0.1848(10) 0.361(7) Uiso 1 1 d . . .
H7A H 0.0607 0.0456 0.2282 0.433 Uiso 1 1 d R . .
H7B H -0.0615 -0.0545 0.1115 0.433 Uiso 1 1 d R . .

loop_
_atom_site_aniso_label
_atom_site_aniso_U_11
_atom_site_aniso_U_22
_atom_site_aniso_U_33
_atom_site_aniso_U_23
_atom_site_aniso_U_13
_atom_site_aniso_U_12
Co2 0.0204(3) 0.0255(3) 0.0190(3) 0.0018(2) 0.0063(2) 0.0059(2)
Co1 0.0197(3) 0.0235(3) 0.0191(3) 0.0043(2) 0.0069(2) 0.0080(2)
O3 0.0187(11) 0.0332(12) 0.0298(12) -0.0002(10) 0.0087(9) 0.0059(9)
O0AA 0.0213(13) 0.0374(15) 0.0698(19) -0.0115(13) -0.0003(12) 0.0091(11)
O1 0.0255(11) 0.0278(12) 0.0274(12) 0.0026(9) 0.0050(9) 0.0110(9)
O2 0.0229(11) 0.0310(12) 0.0273(12) -0.0003(9) 0.0088(9) 0.0099(9)
O4 0.0234(11) 0.0433(14) 0.0299(12) 0.0049(10) 0.0082(10) 0.0141(10)
O6 0.0525(18) 0.0612(19) 0.0440(16) 0.0011(14) 0.0109(13) 0.0305(15)
N3 0.0267(14) 0.0344(15) 0.0263(14) 0.0120(12) 0.0109(11) 0.0122(12)
N4 0.0317(15) 0.0327(15) 0.0204(13) 0.0083(11) 0.0103(11) 0.0137(12)
N1 0.0340(15) 0.0294(15) 0.0250(14) 0.0044(11) 0.0122(12) 0.0068(12)
N2 0.0359(15) 0.0278(15) 0.0249(14) 0.0065(11) 0.0123(12) 0.0081(12)
C22 0.0188(15) 0.0217(15) 0.0240(15) 0.0067(12) 0.0078(12) 0.0092(12)
C23 0.0178(14) 0.0228(15) 0.0248(15) 0.0024(12) 0.0094(12) 0.0061(12)
C24 0.0189(15) 0.0215(15) 0.0270(16) 0.0018(12) 0.0098(12) 0.0054(12)
C21 0.0212(16) 0.0281(17) 0.0242(16) 0.0028(13) 0.0082(13) 0.0074(13)
C11 0.0252(17) 0.0395(19) 0.0283(17) 0.0115(15) 0.0100(14) 0.0116(15)
C13 0.0259(17) 0.040(2) 0.0340(18) 0.0116(15) 0.0139(14) 0.0099(15)
C12 0.0261(17) 0.0357(18) 0.0282(17) 0.0107(14) 0.0079(14) 0.0117(14)
C15 0.0329(17) 0.0329(18) 0.0223(16) 0.0091(13) 0.0101(14) 0.0099(15)
C16 0.0268(16) 0.0252(16) 0.0226(16) 0.0082(13) 0.0072(13) 0.0061(13)
C17 0.0306(17) 0.0309(17) 0.0213(15) 0.0110(13) 0.0080(13) 0.0105(14)
C18 0.0268(16) 0.0253(16) 0.0249(16) 0.0108(13) 0.0090(13) 0.0068(13)
C19 0.0359(18) 0.0318(18) 0.0286(17) 0.0130(14) 0.0059(14) 0.0139(15)
C20 0.044(2) 0.0358(19) 0.037(2) 0.0155(16) 0.0114(16) 0.0229(17)
C14 0.045(2) 0.038(2) 0.0310(18) 0.0072(15) 0.0152(16) 0.0215(17)
C25 0.0258(16) 0.0223(16) 0.0292(16) 0.0037(13) 0.0126(13) 0.0048(13)
C26 0.0261(16) 0.0208(16) 0.0306(17) 0.0007(13) 0.0087(13) 0.0082(13)
C31 0.0267(16) 0.0217(16) 0.0251(16) 0.0016(13) 0.0056(13) 0.0109(13)
C30 0.0390(19) 0.0293(18) 0.0313(18) 0.0047(14) 0.0125(15) 0.0154(15)
C29 0.050(2) 0.038(2) 0.0256(17) -0.0007(15) 0.0044(16) 0.0214(18)
C28 0.0320(19) 0.0331(19) 0.037(2) -0.0080(16) -0.0033(16) 0.0127(16)
C27 0.0253(17) 0.0295(18) 0.041(2) -0.0024(15) 0.0063(15) 0.0075(14)
C32 0.0232(16) 0.0250(16) 0.0224(15) 0.0023(12) 0.0086(13) 0.0076(13)
C33 0.0303(17) 0.0249(16) 0.0199(15) -0.0018(12) 0.0033(13) 0.0110(14)
C38 0.0380(19) 0.0211(16) 0.0237(16) -0.0002(13) 0.0096(14) 0.0102(14)
C37 0.054(2) 0.0281(18) 0.0326(19) 0.0072(15) 0.0166(17) 0.0143(17)
C36 0.074(3) 0.037(2) 0.039(2) 0.0115(17) 0.011(2) 0.028(2)
C35 0.051(2) 0.041(2) 0.047(2) 0.0038(18) 0.0017(19) 0.0302(19)
C34 0.0352(19) 0.035(2) 0.038(2) 0.0011(16) 0.0074(16) 0.0173(16)
C4 0.0349(18) 0.0268(17) 0.0252(17) 0.0072(13) 0.0105(14) 0.0054(14)
C2 0.069(3) 0.028(2) 0.041(2) 0.0062(17) 0.009(2) -0.0060(19)
C1 0.077(3) 0.031(2) 0.033(2) 0.0022(17) 0.005(2) -0.001(2)
C5 0.0306(17) 0.0302(18) 0.0293(17) 0.0130(14) 0.0146(14) 0.0098(14)
C6 0.0222(15) 0.0318(17) 0.0273(16) 0.0117(14) 0.0104(13) 0.0072(13)
C7 0.0295(17) 0.0394(19) 0.0239(16) 0.0149(14) 0.0096(13) 0.0137(15)
C8 0.0263(16) 0.0332(18) 0.0281(17) 0.0134(14) 0.0109(13) 0.0102(14)
C9 0.0331(18) 0.042(2) 0.0347(18) 0.0215(16) 0.0116(15) 0.0180(16)
C10 0.040(2) 0.038(2) 0.052(2) 0.0239(17) 0.0211(18) 0.0221(17)
C3 0.042(2) 0.0327(19) 0.042(2) 0.0148(16) 0.0234(17) 0.0146(16)

loop_
_atom_type_symbol
_atom_type_description
_atom_type_scat_dispersion_real
_atom_type_scat_dispersion_imag
_atom_type_scat_source
C C 0.0033 0.0016 'International Tables Vol C Tables 4.2.6.8 and 6.1.1.4'
H H 0.0000 0.0000 'International Tables Vol C Tables 4.2.6.8 and 6.1.1.4'
Co Co 0.3494 0.9721 'International Tables Vol C Tables 4.2.6.8 and 6.1.1.4'
N N 0.0061 0.0033 'International Tables Vol C Tables 4.2.6.8 and 6.1.1.4'
O O 0.0106 0.0060 'International Tables Vol C Tables 4.2.6.8 and 6.1.1.4'

loop_
_geom_angle_atom_site_label_1
_geom_angle_atom_site_label_2
_geom_angle_atom_site_label_3
_geom_angle
_geom_angle_site_symmetry_1
_geom_angle_site_symmetry_3
O3 Co2 O3 180.0 . 2_767
O3 Co2 N1 88.58(11) . .
O3 Co2 N1 91.42(11) . 2_767
O3 Co2 N1 91.42(11) 2_767 .
O3 Co2 N1 88.58(11) 2_767 2_767
O4 Co2 O3 82.77(10) . 2_767
O4 Co2 O3 97.23(10) . .
O4 Co2 O3 97.23(10) 2_767 2_767
O4 Co2 O3 82.77(10) 2_767 .
O4 Co2 O4 180.0 . 2_767
O4 Co2 N1 91.45(11) . .
O4 Co2 N1 91.45(11) 2_767 2_767
O4 Co2 N1 88.55(11) 2_767 .
O4 Co2 N1 88.55(11) . 2_767
N1 Co2 N1 180.00(16) . 2_767
O1 Co1 O1 180.00(11) . 2_667
O1 Co1 O2 83.94(10) . 2_667
O1 Co1 O2 83.94(10) 2_667 .
O1 Co1 O2 96.06(10) . .
O1 Co1 O2 96.06(10) 2_667 2_667
O1 Co1 N3 91.70(11) . 2_667
O1 Co1 N3 91.70(11) 2_667 .
O1 Co1 N3 88.30(11) . .
O1 Co1 N3 88.30(11) 2_667 2_667
O2 Co1 O2 180.00(10) . 2_667
O2 Co1 N3 92.36(10) . 2_667
O2 Co1 N3 92.36(10) 2_667 .
O2 Co1 N3 87.64(10) 2_667 2_667
O2 Co1 N3 87.64(10) . .
N3 Co1 N3 180.0 2_667 .
C22 O3 Co2 128.28(19) . .
C21 O1 Co1 132.1(2) . .
C22 O2 Co1 134.76(19) . .
Co2 O4 H4A 110.4 . .
Co2 O4 H4B 110.4 . .
H4A O4 H4B 108.5 . .
H6A O6 H6B 109.4 . .
C11 N3 Co1 124.0(2) . .
C11 N3 C12 105.0(3) . .
C12 N3 Co1 127.6(2) . .
C11 N4 C13 106.7(3) . .
C11 N4 C15 126.2(3) . .
C13 N4 C15 126.9(3) . .
C4 N1 Co2 128.3(2) . .
C4 N1 C1 104.7(3) . .
C1 N1 Co2 127.0(2) . .
C4 N2 C2 105.7(3) . .
C4 N2 C5 128.6(3) . .
C2 N2 C5 125.5(3) . .
O3 C22 O2 123.9(3) . .
O3 C22 C23 117.0(2) . .
O2 C22 C23 119.0(2) . .
C22 C23 C24 112.0(2) . .
C22 C23 C32 112.9(2) . .
C24 C23 C32 109.1(2) . .
C21 C24 C23 111.2(3) . .
C21 C24 C25 113.7(2) . .
C25 C24 C23 108.7(2) . .
O0AA C21 O1 123.5(3) . .
O0AA C21 C24 119.3(3) . .
O1 C21 C24 117.3(3) . .
N3 C11 N4 111.9(3) . .
N3 C11 H11 124.1 . .
N4 C11 H11 124.1 . .
N4 C13 H13 126.9 . .
C12 C13 N4 106.2(3) . .
C12 C13 H13 126.9 . .
N3 C12 H12 124.9 . .
C13 C12 N3 110.3(3) . .
C13 C12 H12 124.9 . .
N4 C15 C16 117.5(3) . .
C14 C15 N4 120.2(3) . .
C14 C15 C16 122.3(3) . .
C17 C16 C15 123.7(3) . .
C17 C16 C18 119.4(3) . 2_666
C18 C16 C15 116.9(3) 2_666 .
C16 C17 H17 119.2 . .
C16 C17 C18 121.7(3) . .
C18 C17 H17 119.2 . .
C17 C18 C16 118.9(3) . 2_666
C17 C18 C19 122.2(3) . .
C19 C18 C16 118.9(3) . 2_666
C18 C19 H19 119.1 . .
C20 C19 C18 121.8(3) . .
C20 C19 H19 119.1 . .
C19 C20 H20 119.9 . .
C19 C20 C14 120.2(3) . 2_666
C14 C20 H20 119.9 2_666 .
C15 C14 C20 119.9(3) . 2_666
C15 C14 H14 120.0 . .
C20 C14 H14 120.0 2_666 .
C24 C25 H25 111.6 . .
C26 C25 C24 109.1(3) . .
C26 C25 H25 111.6 . .
C38 C25 C24 106.5(2) . .
C38 C25 H25 111.6 . .
C38 C25 C26 106.3(2) . .
C31 C26 C25 113.3(3) . .
C27 C26 C25 126.6(3) . .
C27 C26 C31 120.1(3) . .
C26 C31 C32 112.9(3) . .
C30 C31 C26 120.1(3) . .
C30 C31 C32 127.0(3) . .
C31 C30 H30 120.2 . .
C31 C30 C29 119.7(3) . .
C29 C30 H30 120.2 . .
C30 C29 H29 119.9 . .
C28 C29 C30 120.2(3) . .
C28 C29 H29 119.9 . .
C29 C28 H28 119.8 . .
C29 C28 C27 120.5(3) . .
C27 C28 H28 119.8 . .
C26 C27 C28 119.5(3) . .
C26 C27 H27 120.3 . .
C28 C27 H27 120.3 . .
C23 C32 H32 111.8 . .
C31 C32 C23 107.4(2) . .
C31 C32 H32 111.8 . .
C33 C32 C23 108.2(2) . .
C33 C32 C31 105.6(2) . .
C33 C32 H32 111.8 . .
C38 C33 C32 113.1(3) . .
C34 C33 C32 127.0(3) . .
C34 C33 C38 119.9(3) . .
C33 C38 C25 112.8(3) . .
C37 C38 C25 127.0(3) . .
C37 C38 C33 120.2(3) . .
C38 C37 H37 120.2 . .
C38 C37 C36 119.6(4) . .
C36 C37 H37 120.2 . .
C37 C36 H36 119.9 . .
C35 C36 C37 120.2(4) . .
C35 C36 H36 119.9 . .
C36 C35 H35 119.7 . .
C36 C35 C34 120.6(4) . .
C34 C35 H35 119.7 . .
C33 C34 C35 119.5(4) . .
C33 C34 H34 120.3 . .
C35 C34 H34 120.3 . .
N1 C4 N2 112.6(3) . .
N1 C4 H4 123.7 . .
N2 C4 H4 123.7 . .
N2 C2 H2 126.9 . .
C1 C2 N2 106.1(3) . .
C1 C2 H2 126.9 . .
N1 C1 H1 124.5 . .
C2 C1 N1 110.9(3) . .
C2 C1 H1 124.5 . .
C6 C5 N2 120.0(3) . .
C3 C5 N2 118.6(3) . .
C3 C5 C6 121.4(3) . .
C5 C6 C8 117.3(3) . 2_766
C7 C6 C5 124.3(3) . .
C7 C6 C8 118.4(3) . 2_766
C6 C7 H7 118.9 . .
C8 C7 C6 122.2(3) . .
C8 C7 H7 118.9 . .
C7 C8 C6 119.4(3) . 2_766
C7 C8 C9 121.4(3) . .
C9 C8 C6 119.3(3) . 2_766
C8 C9 H9 119.3 . .
C10 C9 C8 121.3(3) . .
C10 C9 H9 119.3 . .
C9 C10 H10 120.0 . .
C9 C10 C3 120.1(3) . 2_766
C3 C10 H10 120.0 2_766 .
C5 C3 C10 120.6(3) . 2_766
C5 C3 H3 119.7 . .
C10 C3 H3 119.7 2_766 .
H7A O7 H7B 141.2 . .

loop_
_geom_bond_atom_site_label_1
_geom_bond_atom_site_label_2
_geom_bond_distance
_geom_bond_site_symmetry_2
Co2 O3 2.109(2) 2_767
Co2 O3 2.109(2) .
Co2 O4 2.096(2) .
Co2 O4 2.096(2) 2_767
Co2 N1 2.171(3) .
Co2 N1 2.171(3) 2_767
Co1 O1 2.104(2) .
Co1 O1 2.104(2) 2_667
Co1 O2 2.117(2) .
Co1 O2 2.117(2) 2_667
Co1 N3 2.121(3) 2_667
Co1 N3 2.121(3) .
O3 C22 1.255(4) .
O0AA C21 1.246(4) .
O1 C21 1.269(4) .
O2 C22 1.261(4) .
O4 H4A 0.8662 .
O4 H4B 0.8656 .
O6 H6A 0.8498 .
O6 H6B 0.8504 .
N3 C11 1.318(4) .
N3 C12 1.377(4) .
N4 C11 1.343(4) .
N4 C13 1.379(4) .
N4 C15 1.433(4) .
N1 C4 1.310(4) .
N1 C1 1.361(5) .
N2 C4 1.349(4) .
N2 C2 1.377(5) .
N2 C5 1.444(4) .
C22 C23 1.542(4) .
C23 C24 1.566(4) .
C23 C32 1.571(4) .
C24 C21 1.532(4) .
C24 C25 1.563(4) .
C11 H11 0.9300 .
C13 H13 0.9300 .
C13 C12 1.343(5) .
C12 H12 0.9300 .
C15 C16 1.437(5) .
C15 C14 1.356(5) .
C16 C17 1.397(5) .
C16 C18 1.434(4) 2_666
C17 H17 0.9300 .
C17 C18 1.398(4) .
C18 C16 1.434(4) 2_666
C18 C19 1.423(5) .
C19 H19 0.9300 .
C19 C20 1.354(5) .
C20 H20 0.9300 .
C20 C14 1.413(5) 2_666
C14 C20 1.413(5) 2_666
C14 H14 0.9300 .
C25 H25 0.9800 .
C25 C26 1.514(4) .
C25 C38 1.510(5) .
C26 C31 1.395(4) .
C26 C27 1.388(4) .
C31 C30 1.380(5) .
C31 C32 1.516(4) .
C30 H30 0.9300 .
C30 C29 1.397(5) .
C29 H29 0.9300 .
C29 C28 1.373(6) .
C28 H28 0.9300 .
C28 C27 1.390(5) .
C27 H27 0.9300 .
C32 H32 0.9800 .
C32 C33 1.512(5) .
C33 C38 1.404(5) .
C33 C34 1.380(5) .
C38 C37 1.376(5) .
C37 H37 0.9300 .
C37 C36 1.392(6) .
C36 H36 0.9300 .
C36 C35 1.376(6) .
C35 H35 0.9300 .
C35 C34 1.391(5) .
C34 H34 0.9300 .
C4 H4 0.9300 .
C2 H2 0.9300 .
C2 C1 1.344(6) .
C1 H1 0.9300 .
C5 C6 1.435(5) .
C5 C3 1.360(5) .
C6 C7 1.394(5) .
C6 C8 1.440(4) 2_766
C7 H7 0.9300 .
C7 C8 1.392(5) .
C8 C6 1.440(4) 2_766
C8 C9 1.419(5) .
C9 H9 0.9300 .
C9 C10 1.357(5) .
C10 H10 0.9300 .
C10 C3 1.420(5) 2_766
C3 C10 1.420(5) 2_766
C3 H3 0.9300 .
O7 H7A 0.8499 .
O7 H7B 0.9720 .

loop_
_geom_torsion_atom_site_label_1
_geom_torsion_atom_site_label_2
_geom_torsion_atom_site_label_3
_geom_torsion_atom_site_label_4
_geom_torsion
_geom_torsion_site_symmetry_1
_geom_torsion_site_symmetry_4
Co2 O3 C22 O2 1.2(4) . .
Co2 O3 C22 C23 179.26(19) . .
Co2 N1 C4 N2 -179.7(2) . .
Co2 N1 C1 C2 -179.3(3) . .
Co1 O1 C21 O0AA 160.5(3) . .
Co1 O1 C21 C24 -19.9(4) . .
Co1 O2 C22 O3 141.7(3) . .
Co1 O2 C22 C23 -36.3(4) . .
Co1 N3 C11 N4 -160.4(2) . .
Co1 N3 C12 C13 159.2(2) . .
O3 C22 C23 C24 149.1(3) . .
O3 C22 C23 C32 25.5(4) . .
O2 C22 C23 C24 -32.8(4) . .
O2 C22 C23 C32 -156.4(3) . .
N4 C13 C12 N3 0.4(4) . .
N4 C15 C16 C17 1.4(5) . .
N4 C15 C16 C18 -179.4(3) . 2_666
N4 C15 C14 C20 -179.1(3) . 2_666
N2 C2 C1 N1 -0.7(6) . .
N2 C5 C6 C7 -1.3(5) . .
N2 C5 C6 C8 179.3(3) . 2_766
N2 C5 C3 C10 -179.8(3) . 2_766
C22 C23 C24 C21 104.2(3) . .
C22 C23 C24 C25 -130.0(3) . .
C22 C23 C32 C31 -175.2(2) . .
C22 C23 C32 C33 71.3(3) . .
C23 C24 C21 O0AA 117.3(3) . .
C23 C24 C21 O1 -62.3(3) . .
C23 C24 C25 C26 -53.5(3) . .
C23 C24 C25 C38 60.8(3) . .
C23 C32 C33 C38 58.7(3) . .
C23 C32 C33 C34 -123.0(3) . .
C24 C23 C32 C31 59.7(3) . .
C24 C23 C32 C33 -53.8(3) . .
C24 C25 C26 C31 59.6(3) . .
C24 C25 C26 C27 -123.1(3) . .
C24 C25 C38 C33 -60.9(3) . .
C24 C25 C38 C37 120.6(3) . .
C21 C24 C25 C26 70.9(3) . .
C21 C24 C25 C38 -174.8(2) . .
C11 N3 C12 C13 -0.4(4) . .
C11 N4 C13 C12 -0.3(4) . .
C11 N4 C15 C16 -106.6(4) . .
C11 N4 C15 C14 72.7(4) . .
C13 N4 C11 N3 0.0(4) . .
C13 N4 C15 C16 67.3(4) . .
C13 N4 C15 C14 -113.4(4) . .
C12 N3 C11 N4 0.2(4) . .
C15 N4 C11 N3 175.0(3) . .
C15 N4 C13 C12 -175.2(3) . .
C15 C16 C17 C18 -179.8(3) . .
C16 C15 C14 C20 0.2(5) . 2_666
C16 C17 C18 C16 -1.0(5) . 2_666
C16 C17 C18 C19 177.4(3) . .
C16 C18 C19 C20 -0.9(5) 2_666 .
C17 C18 C19 C20 -179.3(3) . .
C18 C16 C17 C18 1.1(5) 2_666 .
C18 C19 C20 C14 -0.7(5) . 2_666
C14 C15 C16 C17 -177.9(3) . .
C14 C15 C16 C18 1.3(5) . 2_666
C25 C24 C21 O0AA -5.7(4) . .
C25 C24 C21 O1 174.6(3) . .
C25 C26 C31 C30 175.6(3) . .
C25 C26 C31 C32 -1.3(4) . .
C25 C26 C27 C28 -176.2(3) . .
C25 C38 C37 C36 178.7(3) . .
C26 C25 C38 C33 55.3(3) . .
C26 C25 C38 C37 -123.2(3) . .
C26 C31 C30 C29 1.4(5) . .
C26 C31 C32 C23 -58.6(3) . .
C26 C31 C32 C33 56.6(3) . .
C31 C26 C27 C28 1.0(5) . .
C31 C30 C29 C28 0.0(5) . .
C31 C32 C33 C38 -56.0(3) . .
C31 C32 C33 C34 122.3(3) . .
C30 C31 C32 C23 124.7(3) . .
C30 C31 C32 C33 -120.0(3) . .
C30 C29 C28 C27 -1.0(5) . .
C29 C28 C27 C26 0.5(5) . .
C27 C26 C31 C30 -1.9(5) . .
C27 C26 C31 C32 -178.8(3) . .
C32 C23 C24 C21 -130.2(3) . .
C32 C23 C24 C25 -4.3(3) . .
C32 C31 C30 C29 177.8(3) . .
C32 C33 C38 C25 0.1(4) . .
C32 C33 C38 C37 178.8(3) . .
C32 C33 C34 C35 -178.8(3) . .
C33 C38 C37 C36 0.3(5) . .
C38 C25 C26 C31 -54.9(3) . .
C38 C25 C26 C27 122.4(3) . .
C38 C33 C34 C35 -0.6(5) . .
C38 C37 C36 C35 -0.7(5) . .
C37 C36 C35 C34 0.4(6) . .
C36 C35 C34 C33 0.2(5) . .
C34 C33 C38 C25 -178.3(3) . .
C34 C33 C38 C37 0.4(5) . .
C4 N1 C1 C2 -0.4(5) . .
C4 N2 C2 C1 1.5(5) . .
C4 N2 C5 C6 -59.2(5) . .
C4 N2 C5 C3 121.8(4) . .
C2 N2 C4 N1 -1.9(4) . .
C2 N2 C5 C6 126.5(4) . .
C2 N2 C5 C3 -52.5(5) . .
C1 N1 C4 N2 1.4(4) . .
C5 N2 C4 N1 -177.1(3) . .
C5 N2 C2 C1 176.9(4) . .
C5 C6 C7 C8 179.7(3) . .
C6 C5 C3 C10 1.2(5) . 2_766
C6 C7 C8 C6 0.8(5) . 2_766
C6 C7 C8 C9 -178.5(3) . .
C6 C8 C9 C10 -0.4(5) 2_766 .
C7 C8 C9 C10 178.9(3) . .
C8 C6 C7 C8 -0.8(5) 2_766 .
C8 C9 C10 C3 1.0(5) . 2_766
C3 C5 C6 C7 177.7(3) . .
C3 C5 C6 C8 -1.8(5) . 2_766
